data_4064466
loop_
_publ_author_name
'Jovi\'c, Marija'
'Torker, Sebastian'
'Chen, Peter'

_publ_section_title
;
 Non-innocent Character of Oxyanions in Ruthenium Metathesis Catalysts
;
_journal_issue 15
_journal_name_full Organometallics
_journal_page_first 3971
_journal_paper_doi 10.1021/om200124z
_journal_volume 30
_journal_year 2011
_chemical_formula_moiety 'C36 H41 O4 P Ru'
_chemical_formula_sum 'C36 H41 O4 P Ru'
_chemical_formula_weight 669.73
_chemical_name_systematic
; 
 ? 
;
_space_group_IT_number 14
_symmetry_cell_setting monoclinic
_symmetry_space_group_name_Hall '-P 2yn'
_symmetry_space_group_name_H-M 'P 1 21/n 1'
_atom_sites_solution_hydrogens geom
_atom_sites_solution_primary direct
_atom_sites_solution_secondary difmap
_audit_creation_method SHELXL-97
_cell_angle_alpha 90.00
_cell_angle_beta 98.295(2)
_cell_angle_gamma 90.00
_cell_formula_units_Z 4
_cell_length_a 17.5406(5)
_cell_length_b 8.8778(2)
_cell_length_c 20.2061(6)
_cell_measurement_reflns_used 6215
_cell_measurement_temperature 100(2)
_cell_measurement_theta_max 30.06
_cell_measurement_theta_min 2.35
_cell_volume 3113.62(15)
_computing_cell_refinement 'Bruker SAINT'
_computing_data_collection 'Bruker APEX2'
_computing_data_reduction 'Bruker SAINT'
_computing_molecular_graphics 'Bruker SHELXTL'
_computing_publication_material 'Bruker SHELXTL'
_computing_structure_refinement 'SHELXL-97 (Sheldrick, 2008)'
_computing_structure_solution 'SHELXS-97 (Sheldrick, 2008)'
_diffrn_ambient_temperature 100(2)
_diffrn_measured_fraction_theta_full 0.995
_diffrn_measured_fraction_theta_max 0.995
_diffrn_measurement_device_type 'Bruker APEX-II CCD'
_diffrn_measurement_method '\f and \w scans'
_diffrn_radiation_monochromator graphite
_diffrn_radiation_source 'fine-focus sealed tube'
_diffrn_radiation_type MoK\a
_diffrn_radiation_wavelength 0.71073
_diffrn_reflns_av_R_equivalents 0.0510
_diffrn_reflns_av_sigmaI/netI 0.0585
_diffrn_reflns_limit_h_max 25
_diffrn_reflns_limit_h_min -25
_diffrn_reflns_limit_k_max 10
_diffrn_reflns_limit_k_min -12
_diffrn_reflns_limit_l_max 28
_diffrn_reflns_limit_l_min -28
_diffrn_reflns_number 34695
_diffrn_reflns_theta_full 30.59
_diffrn_reflns_theta_max 30.59
_diffrn_reflns_theta_min 1.66
_exptl_absorpt_coefficient_mu 0.593
_exptl_absorpt_correction_T_max 0.9824
_exptl_absorpt_correction_T_min 0.9322
_exptl_absorpt_correction_type none
_exptl_crystal_colour black
_exptl_crystal_density_diffrn 1.429
_exptl_crystal_density_meas 0
_exptl_crystal_density_method 'not measured'
_exptl_crystal_description plate
_exptl_crystal_F_000 1392
_exptl_crystal_size_max 0.12
_exptl_crystal_size_mid 0.06
_exptl_crystal_size_min 0.03
_refine_diff_density_max 0.828
_refine_diff_density_min -0.522
_refine_diff_density_rms 0.120
_refine_ls_extinction_method none
_refine_ls_goodness_of_fit_ref 0.881
_refine_ls_hydrogen_treatment mixed
_refine_ls_matrix_type full
_refine_ls_number_parameters 390
_refine_ls_number_reflns 9538
_refine_ls_number_restraints 0
_refine_ls_restrained_S_all 0.881
_refine_ls_R_factor_all 0.0694
_refine_ls_R_factor_gt 0.0384
_refine_ls_shift/su_max 0.004
_refine_ls_shift/su_mean 0.000
_refine_ls_structure_factor_coef Fsqd
_refine_ls_weighting_details 'calc w=1/[\s^2^(Fo^2^)+(0.1000P)^2^+0.0000P] where P=(Fo^2^+2Fc^2^)/3'
_refine_ls_weighting_scheme calc
_refine_ls_wR_factor_gt 0.1071
_refine_ls_wR_factor_ref 0.1361
_reflns_number_gt 6839
_reflns_number_total 9538
_reflns_threshold_expression >2sigma(I)
_cod_data_source_file om200124z_si_005.cif
_cod_data_source_block mo_c231110_0m
_cod_depositor_comments
;
The following automatic conversions were performed:

'_symmetry_cell_setting' value 'Monoclinic' changed to 'monoclinic'
according to /home/saulius/struct/CIF-dictionaries/cif_core.dic
dictionary named 'cif_core.dic' version 2.4.1 from 2010-06-29.

Automatic conversion script
Id: cif_fix_values 1715 2011-07-08 13:25:40Z adriana 
;
_cod_original_sg_symbol_H-M P2(1)/n
_cod_database_code 4064466

loop_
_symmetry_equiv_pos_as_xyz
'x, y, z'
'-x+1/2, y+1/2, -z+1/2'
'-x, -y, -z'
'x-1/2, -y-1/2, z-1/2'

loop_
_atom_site_label
_atom_site_type_symbol
_atom_site_fract_x
_atom_site_fract_y
_atom_site_fract_z
_atom_site_U_iso_or_equiv
_atom_site_adp_type
_atom_site_occupancy
_atom_site_symmetry_multiplicity
_atom_site_calc_flag
_atom_site_refinement_flags
Ru1 Ru 0.478175(11) 0.74080(2) 0.212491(10) 0.01160(7) Uani 1 1 d .
P2 P 0.55208(4) 0.57134(8) 0.27342(3) 0.01235(14) Uani 1 1 d .
O1 O 0.42394(11) 0.9448(2) 0.15720(10) 0.0163(4) Uani 1 1 d .
O2 O 0.43843(11) 0.6132(2) 0.12426(10) 0.0189(4) Uani 1 1 d .
O3 O 0.35756(11) 0.6248(2) 0.19648(10) 0.0200(4) Uani 1 1 d .
O4 O 0.48497(11) 0.8547(2) 0.29880(9) 0.0161(4) Uani 1 1 d .
C1 C 0.47660(16) 1.0096(3) 0.12085(13) 0.0165(5) Uani 1 1 d .
C2 C 0.54935(16) 0.9445(3) 0.13287(13) 0.0156(5) Uani 1 1 d .
C3 C 0.60767(17) 1.0047(3) 0.09946(14) 0.0214(6) Uani 1 1 d .
H3 H 0.6639 0.9583 0.1081 0.026 Uiso 1 1 calc R
C4 C 0.5920(2) 1.1244(4) 0.05528(15) 0.0257(7) Uani 1 1 d .
H4 H 0.6363 1.1696 0.0306 0.031 Uiso 1 1 calc R
C5 C 0.5189(2) 1.1842(4) 0.04355(15) 0.0252(6) Uani 1 1 d .
H5 H 0.5073 1.2747 0.0094 0.030 Uiso 1 1 calc R
C6 C 0.45928(19) 1.1276(3) 0.07606(14) 0.0223(6) Uani 1 1 d .
H6 H 0.4029 1.1734 0.0667 0.027 Uiso 1 1 calc R
C7 C 0.56219(15) 0.8182(3) 0.17863(14) 0.0153(5) Uani 1 1 d .
C8 C 0.34669(15) 1.0086(3) 0.15232(14) 0.0190(6) Uani 1 1 d .
H8 H 0.3503 1.1295 0.1477 0.023 Uiso 1 1 calc R
C9 C 0.31682(16) 0.9707(4) 0.21756(15) 0.0223(6) Uani 1 1 d .
H9B H 0.2645 1.0329 0.2204 0.034 Uiso 1 1 calc R
H9C H 0.3597 1.0010 0.2593 0.034 Uiso 1 1 calc R
H9A H 0.3051 0.8514 0.2192 0.034 Uiso 1 1 calc R
C10 C 0.29665(17) 0.9462(4) 0.09109(14) 0.0226(6) Uani 1 1 d .
H10A H 0.2905 0.8260 0.0965 0.034 Uiso 1 1 calc R
H10C H 0.3232 0.9694 0.0472 0.034 Uiso 1 1 calc R
H10B H 0.2406 0.9987 0.0859 0.034 Uiso 1 1 calc R
C11 C 0.37445(16) 0.5797(3) 0.14141(14) 0.0181(5) Uani 1 1 d .
C12 C 0.31850(17) 0.4842(3) 0.09613(15) 0.0219(6) Uani 1 1 d .
C13 C 0.25121(18) 0.4376(4) 0.11830(17) 0.0276(7) Uani 1 1 d .
H13 H 0.2385 0.4743 0.1654 0.033 Uiso 1 1 calc R
C14 C 0.2005(2) 0.3432(4) 0.0791(2) 0.0358(8) Uani 1 1 d .
H14 H 0.1495 0.3058 0.0965 0.043 Uiso 1 1 calc R
C15 C 0.2167(2) 0.2979(4) 0.0170(2) 0.0364(9) Uani 1 1 d .
H15 H 0.1779 0.2251 -0.0127 0.044 Uiso 1 1 calc R
C16 C 0.2818(2) 0.3456(4) -0.00634(18) 0.0342(8) Uani 1 1 d .
H16 H 0.2928 0.3114 -0.0543 0.041 Uiso 1 1 calc R
C17 C 0.33423(19) 0.4403(4) 0.03327(16) 0.0267(7) Uani 1 1 d .
H17 H 0.3850 0.4777 0.0155 0.032 Uiso 1 1 calc R
C18 C 0.58228(15) 0.6823(3) 0.34824(13) 0.0139(5) Uani 1 1 d .
C19 C 0.63815(15) 0.6469(3) 0.40250(13) 0.0166(5) Uani 1 1 d .
H19 H 0.6718 0.5482 0.4009 0.020 Uiso 1 1 calc R
C20 C 0.65009(17) 0.7392(3) 0.45843(14) 0.0200(6) Uani 1 1 d .
H20 H 0.6940 0.7137 0.4986 0.024 Uiso 1 1 calc R
C21 C 0.60383(17) 0.8657(3) 0.46129(14) 0.0202(6) Uani 1 1 d .
H21 H 0.6117 0.9348 0.5045 0.024 Uiso 1 1 calc R
C22 C 0.54789(16) 0.9021(3) 0.40857(13) 0.0168(5) Uani 1 1 d .
H22 H 0.5124 0.9977 0.4120 0.020 Uiso 1 1 calc R
C23 C 0.53745(15) 0.8132(3) 0.34987(13) 0.0140(5) Uani 1 1 d .
C24 C 0.63873(15) 0.5235(3) 0.23669(14) 0.0159(5) Uani 1 1 d .
C25 C 0.71255(15) 0.5567(3) 0.26835(14) 0.0175(5) Uani 1 1 d .
H25 H 0.7203 0.6066 0.3165 0.021 Uiso 1 1 calc R
C26 C 0.77652(16) 0.5244(3) 0.23691(15) 0.0215(6) Uani 1 1 d .
H26 H 0.8326 0.5498 0.2615 0.026 Uiso 1 1 calc R
C27 C 0.76735(17) 0.4598(3) 0.17417(15) 0.0220(6) Uani 1 1 d .
H27 H 0.8161 0.4337 0.1509 0.026 Uiso 1 1 calc R
C28 C 0.69418(18) 0.4295(4) 0.14204(16) 0.0250(6) Uani 1 1 d .
H28 H 0.6871 0.3802 0.0938 0.030 Uiso 1 1 calc R
C29 C 0.62940(17) 0.4627(3) 0.17195(15) 0.0215(6) Uani 1 1 d .
H29 H 0.5735 0.4421 0.1460 0.026 Uiso 1 1 calc R
C30 C 0.51470(15) 0.3802(3) 0.29841(13) 0.0149(5) Uani 1 1 d .
C31 C 0.46076(16) 0.3845(3) 0.35489(14) 0.0179(5) Uani 1 1 d .
C32 C 0.58467(19) 0.2751(3) 0.31861(18) 0.0252(7) Uani 1 1 d .
H32A H 0.5647 0.1665 0.3331 0.038 Uiso 1 1 calc R
H32C H 0.6222 0.3240 0.3601 0.038 Uiso 1 1 calc R
H32B H 0.6159 0.2614 0.2767 0.038 Uiso 1 1 calc R
C33 C 0.47071(19) 0.3147(4) 0.23317(15) 0.0232(6) Uani 1 1 d .
H33B H 0.4627 0.1951 0.2391 0.035 Uiso 1 1 calc R
H33C H 0.5034 0.3343 0.1926 0.035 Uiso 1 1 calc R
H33A H 0.4152 0.3690 0.2222 0.035 Uiso 1 1 calc R
C34 C 0.40760(18) 0.2455(3) 0.34892(15) 0.0208(6) Uani 1 1 d .
H34C H 0.3802 0.2361 0.3933 0.031 Uiso 1 1 calc R
H34B H 0.4413 0.1454 0.3437 0.031 Uiso 1 1 calc R
H34A H 0.3641 0.2574 0.3056 0.031 Uiso 1 1 calc R
C35 C 0.50648(18) 0.3783(4) 0.42546(15) 0.0252(6) Uani 1 1 d .
H35A H 0.4673 0.3863 0.4619 0.038 Uiso 1 1 calc R
H35C H 0.5467 0.4711 0.4321 0.038 Uiso 1 1 calc R
H35B H 0.5377 0.2733 0.4320 0.038 Uiso 1 1 calc R
C36 C 0.40880(17) 0.5229(3) 0.34998(17) 0.0240(6) Uani 1 1 d .
H36A H 0.3795 0.5340 0.2994 0.036 Uiso 1 1 calc R
H36C H 0.4433 0.6222 0.3632 0.036 Uiso 1 1 calc R
H36B H 0.3668 0.5107 0.3838 0.036 Uiso 1 1 calc R
H7 H 0.614(2) 0.774(4) 0.184(2) 0.029(10) Uiso 1 1 d .

loop_
_atom_site_aniso_label
_atom_site_aniso_U_11
_atom_site_aniso_U_22
_atom_site_aniso_U_33
_atom_site_aniso_U_23
_atom_site_aniso_U_13
_atom_site_aniso_U_12
Ru1 0.01007(10) 0.01242(12) 0.01204(11) -0.00038(7) 0.00074(7) -0.00047(7)
P2 0.0118(3) 0.0130(3) 0.0122(3) -0.0007(2) 0.0015(2) 0.0009(2)
O1 0.0136(9) 0.0155(10) 0.0197(9) 0.0021(7) 0.0022(7) 0.0017(7)
O2 0.0175(9) 0.0191(11) 0.0192(10) -0.0003(8) -0.0010(7) -0.0006(8)
O3 0.0182(10) 0.0227(11) 0.0182(10) -0.0007(8) -0.0006(8) -0.0016(8)
O4 0.0176(9) 0.0155(10) 0.0148(9) 0.0006(7) 0.0012(7) 0.0035(7)
C1 0.0220(13) 0.0156(14) 0.0115(12) -0.0004(9) 0.0011(10) -0.0020(10)
C2 0.0192(12) 0.0148(13) 0.0133(12) -0.0028(10) 0.0038(9) -0.0021(10)
C3 0.0258(14) 0.0208(15) 0.0190(14) -0.0052(11) 0.0089(11) -0.0061(11)
C4 0.0391(18) 0.0205(16) 0.0195(14) -0.0038(11) 0.0112(13) -0.0084(13)
C5 0.0416(18) 0.0165(15) 0.0172(14) 0.0009(11) 0.0038(12) -0.0064(13)
C6 0.0336(16) 0.0155(15) 0.0166(13) 0.0015(10) -0.0004(11) -0.0015(11)
C7 0.0142(12) 0.0145(13) 0.0174(12) -0.0001(10) 0.0027(9) -0.0016(9)
C8 0.0151(12) 0.0200(15) 0.0214(14) -0.0019(11) 0.0006(10) 0.0043(10)
C9 0.0172(13) 0.0289(17) 0.0211(14) -0.0053(12) 0.0035(11) 0.0030(11)
C10 0.0189(13) 0.0266(17) 0.0205(14) -0.0043(12) -0.0031(11) 0.0020(11)
C11 0.0201(13) 0.0154(14) 0.0175(13) 0.0022(10) -0.0016(10) 0.0019(10)
C12 0.0246(14) 0.0144(14) 0.0232(14) 0.0021(11) -0.0090(11) -0.0007(11)
C13 0.0241(15) 0.0245(17) 0.0318(17) 0.0033(13) -0.0044(12) -0.0041(12)
C14 0.0290(17) 0.0219(18) 0.051(2) 0.0103(15) -0.0121(15) -0.0079(13)
C15 0.0377(19) 0.0181(16) 0.044(2) 0.0018(14) -0.0243(16) -0.0064(14)
C16 0.045(2) 0.0220(18) 0.0302(18) -0.0061(13) -0.0130(15) 0.0044(14)
C17 0.0301(16) 0.0178(16) 0.0292(16) -0.0028(12) -0.0058(13) 0.0023(12)
C18 0.0159(12) 0.0130(13) 0.0131(12) -0.0002(9) 0.0036(9) -0.0016(9)
C19 0.0163(12) 0.0171(14) 0.0159(12) 0.0001(10) 0.0006(10) -0.0011(10)
C20 0.0214(13) 0.0241(16) 0.0134(12) 0.0025(10) -0.0017(10) -0.0062(11)
C21 0.0267(14) 0.0216(15) 0.0123(12) 0.0005(10) 0.0026(10) -0.0070(11)
C22 0.0212(13) 0.0140(13) 0.0154(12) -0.0009(10) 0.0039(10) -0.0034(10)
C23 0.0159(12) 0.0133(13) 0.0133(12) 0.0014(9) 0.0046(9) -0.0020(9)
C24 0.0156(12) 0.0153(14) 0.0179(13) 0.0004(10) 0.0062(10) 0.0007(9)
C25 0.0150(12) 0.0190(14) 0.0181(13) 0.0013(10) 0.0009(10) 0.0010(10)
C26 0.0166(13) 0.0234(16) 0.0252(15) 0.0057(12) 0.0053(11) 0.0025(11)
C27 0.0207(13) 0.0187(15) 0.0294(16) 0.0032(11) 0.0128(12) 0.0044(11)
C28 0.0282(15) 0.0252(17) 0.0235(15) -0.0066(12) 0.0105(12) -0.0027(12)
C29 0.0218(14) 0.0235(16) 0.0200(14) -0.0033(11) 0.0059(11) -0.0034(11)
C30 0.0156(12) 0.0129(13) 0.0160(12) -0.0014(9) 0.0016(9) 0.0009(9)
C31 0.0171(12) 0.0201(15) 0.0174(13) -0.0047(10) 0.0060(10) -0.0053(10)
C32 0.0246(15) 0.0171(15) 0.0350(17) 0.0083(12) 0.0080(13) 0.0063(11)
C33 0.0349(16) 0.0175(15) 0.0177(14) -0.0031(11) 0.0051(12) -0.0099(12)
C34 0.0218(13) 0.0193(15) 0.0218(14) -0.0017(11) 0.0050(11) -0.0069(11)
C35 0.0279(15) 0.0294(18) 0.0183(14) -0.0011(12) 0.0032(12) -0.0091(12)
C36 0.0213(14) 0.0191(15) 0.0347(17) -0.0009(12) 0.0146(12) -0.0012(11)

loop_
_atom_type_symbol
_atom_type_description
_atom_type_scat_dispersion_real
_atom_type_scat_dispersion_imag
_atom_type_scat_source
C C 0.0033 0.0016 'International Tables Vol C Tables 4.2.6.8 and 6.1.1.4'
H H 0.0000 0.0000 'International Tables Vol C Tables 4.2.6.8 and 6.1.1.4'
O O 0.0106 0.0060 'International Tables Vol C Tables 4.2.6.8 and 6.1.1.4'
P P 0.1023 0.0942 'International Tables Vol C Tables 4.2.6.8 and 6.1.1.4'
Ru Ru -1.2594 0.8363 'International Tables Vol C Tables 4.2.6.8 and 6.1.1.4'

loop_
_geom_angle_atom_site_label_1
_geom_angle_atom_site_label_2
_geom_angle_atom_site_label_3
_geom_angle
C7 Ru1 O4 100.64(10)
C7 Ru1 O2 93.99(10)
O4 Ru1 O2 164.18(8)
C7 Ru1 P2 91.38(9)
O4 Ru1 P2 84.45(6)
O2 Ru1 P2 101.29(6)
C7 Ru1 O1 79.66(10)
O4 Ru1 O1 89.65(7)
O2 Ru1 O1 87.08(7)
P2 Ru1 O1 168.20(5)
C7 Ru1 O3 150.45(10)
O4 Ru1 O3 106.39(7)
O2 Ru1 O3 58.10(7)
P2 Ru1 O3 102.79(5)
O1 Ru1 O3 88.66(7)
C7 Ru1 C11 122.45(11)
O4 Ru1 C11 135.40(8)
O2 Ru1 C11 29.01(8)
P2 Ru1 C11 103.87(7)
O1 Ru1 C11 87.50(8)
O3 Ru1 C11 29.09(8)
C18 P2 C24 107.63(12)
C18 P2 C30 109.33(12)
C24 P2 C30 103.68(12)
C18 P2 Ru1 99.77(9)
C24 P2 Ru1 112.42(9)
C30 P2 Ru1 123.28(9)
C1 O1 C8 119.1(2)
C1 O1 Ru1 109.20(16)
C8 O1 Ru1 131.59(16)
C11 O2 Ru1 95.28(17)
C11 O3 Ru1 86.47(17)
C23 O4 Ru1 118.83(16)
O1 C1 C6 124.0(3)
O1 C1 C2 113.6(2)
C6 C1 C2 122.4(3)
C1 C2 C3 118.0(3)
C1 C2 C7 119.2(2)
C3 C2 C7 122.8(3)
C4 C3 C2 120.5(3)
C5 C4 C3 119.9(3)
C4 C5 C6 121.3(3)
C1 C6 C5 117.8(3)
C2 C7 Ru1 117.7(2)
O1 C8 C10 109.7(2)
O1 C8 C9 106.7(2)
C10 C8 C9 113.2(2)
O2 C11 O3 120.2(3)
O2 C11 C12 119.7(3)
O3 C11 C12 120.1(3)
O2 C11 Ru1 55.72(14)
O3 C11 Ru1 64.44(15)
C12 C11 Ru1 175.4(2)
C13 C12 C17 120.1(3)
C13 C12 C11 118.9(3)
C17 C12 C11 121.0(3)
C12 C13 C14 120.2(3)
C15 C14 C13 119.6(3)
C16 C15 C14 121.0(3)
C15 C16 C17 120.0(3)
C12 C17 C16 119.1(3)
C19 C18 C23 119.9(2)
C19 C18 P2 128.2(2)
C23 C18 P2 111.74(19)
C20 C19 C18 120.8(3)
C19 C20 C21 119.3(3)
C22 C21 C20 120.8(3)
C21 C22 C23 120.5(3)
O4 C23 C18 122.5(2)
O4 C23 C22 119.1(2)
C18 C23 C22 118.4(2)
C25 C24 C29 119.1(2)
C25 C24 P2 122.4(2)
C29 C24 P2 118.3(2)
C24 C25 C26 120.2(3)
C27 C26 C25 120.6(3)
C26 C27 C28 119.4(3)
C27 C28 C29 121.1(3)
C28 C29 C24 119.6(3)
C33 C30 C32 106.2(2)
C33 C30 C31 110.4(2)
C32 C30 C31 111.0(2)
C33 C30 P2 104.88(19)
C32 C30 P2 108.37(19)
C31 C30 P2 115.54(18)
C36 C31 C35 108.5(2)
C36 C31 C34 106.9(2)
C35 C31 C34 105.9(2)
C36 C31 C30 112.7(2)
C35 C31 C30 112.5(2)
C34 C31 C30 110.0(2)

loop_
_geom_bond_atom_site_label_1
_geom_bond_atom_site_label_2
_geom_bond_distance
Ru1 C7 1.845(3)
Ru1 O4 2.0046(19)
Ru1 O2 2.142(2)
Ru1 P2 2.2358(7)
Ru1 O1 2.2643(19)
Ru1 O3 2.333(2)
Ru1 C11 2.581(3)
P2 C18 1.818(3)
P2 C24 1.835(3)
P2 C30 1.913(3)
O1 C1 1.385(3)
O1 C8 1.459(3)
O2 C11 1.257(3)
O3 C11 1.257(3)
O4 C23 1.332(3)
C1 C6 1.389(4)
C1 C2 1.390(4)
C2 C3 1.410(4)
C2 C7 1.450(4)
C3 C4 1.390(4)
C4 C5 1.377(5)
C5 C6 1.406(4)
C8 C10 1.515(4)
C8 C9 1.525(4)
C11 C12 1.504(4)
C12 C13 1.385(4)
C12 C17 1.394(4)
C13 C14 1.385(4)
C14 C15 1.385(6)
C15 C16 1.365(6)
C16 C17 1.408(4)
C18 C19 1.397(4)
C18 C23 1.406(4)
C19 C20 1.387(4)
C20 C21 1.391(4)
C21 C22 1.379(4)
C22 C23 1.415(4)
C24 C25 1.391(4)
C24 C29 1.403(4)
C25 C26 1.396(4)
C26 C27 1.380(4)
C27 C28 1.379(4)
C28 C29 1.393(4)
C30 C33 1.542(4)
C30 C32 1.549(4)
C30 C31 1.584(4)
C31 C36 1.525(4)
C31 C35 1.533(4)
C31 C34 1.541(4)

loop_
_geom_torsion_atom_site_label_1
_geom_torsion_atom_site_label_2
_geom_torsion_atom_site_label_3
_geom_torsion_atom_site_label_4
_geom_torsion
C7 Ru1 P2 C18 87.10(12)
O4 Ru1 P2 C18 -13.45(10)
O2 Ru1 P2 C18 -178.55(10)
O1 Ru1 P2 C18 46.9(3)
O3 Ru1 P2 C18 -119.04(10)
C11 Ru1 P2 C18 -148.93(11)
C7 Ru1 P2 C24 -26.70(13)
O4 Ru1 P2 C24 -127.25(11)
O2 Ru1 P2 C24 67.65(11)
O1 Ru1 P2 C24 -66.9(3)
O3 Ru1 P2 C24 127.17(11)
C11 Ru1 P2 C24 97.28(12)
C7 Ru1 P2 C30 -151.93(13)
O4 Ru1 P2 C30 107.52(12)
O2 Ru1 P2 C30 -57.58(12)
O1 Ru1 P2 C30 167.8(3)
O3 Ru1 P2 C30 1.94(11)
C11 Ru1 P2 C30 -27.95(12)
C7 Ru1 O1 C1 7.22(17)
O4 Ru1 O1 C1 108.10(17)
O2 Ru1 O1 C1 -87.38(17)
P2 Ru1 O1 C1 48.3(3)
O3 Ru1 O1 C1 -145.50(16)
C11 Ru1 O1 C1 -116.42(17)
C7 Ru1 O1 C8 -175.8(2)
O4 Ru1 O1 C8 -74.9(2)
O2 Ru1 O1 C8 89.6(2)
P2 Ru1 O1 C8 -134.7(2)
O3 Ru1 O1 C8 31.5(2)
C11 Ru1 O1 C8 60.6(2)
C7 Ru1 O2 C11 -169.51(18)
O4 Ru1 O2 C11 -11.8(4)
P2 Ru1 O2 C11 98.29(16)
O1 Ru1 O2 C11 -90.10(16)
O3 Ru1 O2 C11 0.14(16)
C7 Ru1 O3 C11 21.2(3)
O4 Ru1 O3 C11 176.49(16)
O2 Ru1 O3 C11 -0.14(15)
P2 Ru1 O3 C11 -95.61(16)
O1 Ru1 O3 C11 87.25(16)
C7 Ru1 O4 C23 -76.7(2)
O2 Ru1 O4 C23 126.0(3)
P2 Ru1 O4 C23 13.69(18)
O1 Ru1 O4 C23 -156.07(18)
O3 Ru1 O4 C23 115.42(18)
C11 Ru1 O4 C23 117.85(19)
C8 O1 C1 C6 -4.2(4)
Ru1 O1 C1 C6 173.2(2)
C8 O1 C1 C2 176.3(2)
Ru1 O1 C1 C2 -6.3(3)
O1 C1 C2 C3 -178.5(2)
C6 C1 C2 C3 1.9(4)
O1 C1 C2 C7 1.7(4)
C6 C1 C2 C7 -177.8(3)
C1 C2 C3 C4 -0.8(4)
C7 C2 C3 C4 179.0(3)
C2 C3 C4 C5 -0.5(4)
C3 C4 C5 C6 0.7(5)
O1 C1 C6 C5 178.8(3)
C2 C1 C6 C5 -1.7(4)
C4 C5 C6 C1 0.4(4)
C1 C2 C7 Ru1 5.3(3)
C3 C2 C7 Ru1 -174.5(2)
O4 Ru1 C7 C2 -94.2(2)
O2 Ru1 C7 C2 79.8(2)
P2 Ru1 C7 C2 -178.8(2)
O1 Ru1 C7 C2 -6.5(2)
O3 Ru1 C7 C2 61.8(3)
C11 Ru1 C7 C2 73.8(2)
C1 O1 C8 C10 83.5(3)
Ru1 O1 C8 C10 -93.2(3)
C1 O1 C8 C9 -153.5(2)
Ru1 O1 C8 C9 29.8(3)
Ru1 O2 C11 O3 -0.3(3)
Ru1 O2 C11 C12 -179.6(2)
Ru1 O3 C11 O2 0.2(3)
Ru1 O3 C11 C12 179.6(2)
C7 Ru1 C11 O2 12.4(2)
O4 Ru1 C11 O2 175.45(14)
P2 Ru1 C11 O2 -88.31(16)
O1 Ru1 C11 O2 88.50(16)
O3 Ru1 C11 O2 -179.7(3)
C7 Ru1 C11 O3 -167.82(17)
O4 Ru1 C11 O3 -4.8(2)
O2 Ru1 C11 O3 179.7(3)
P2 Ru1 C11 O3 91.44(16)
O1 Ru1 C11 O3 -91.75(16)
C7 Ru1 C11 C12 17(3)
O4 Ru1 C11 C12 180(100)
O2 Ru1 C11 C12 4(2)
P2 Ru1 C11 C12 -84(3)
O1 Ru1 C11 C12 93(3)
O3 Ru1 C11 C12 -175(3)
O2 C11 C12 C13 174.5(3)
O3 C11 C12 C13 -4.9(4)
Ru1 C11 C12 C13 170(2)
O2 C11 C12 C17 -4.4(4)
O3 C11 C12 C17 176.3(3)
Ru1 C11 C12 C17 -8(3)
C17 C12 C13 C14 2.2(5)
C11 C12 C13 C14 -176.7(3)
C12 C13 C14 C15 -1.2(5)
C13 C14 C15 C16 -0.4(5)
C14 C15 C16 C17 1.0(5)
C13 C12 C17 C16 -1.5(5)
C11 C12 C17 C16 177.4(3)
C15 C16 C17 C12 -0.1(5)
C24 P2 C18 C19 -53.1(3)
C30 P2 C18 C19 58.9(3)
Ru1 P2 C18 C19 -170.5(2)
C24 P2 C18 C23 131.6(2)
C30 P2 C18 C23 -116.4(2)
Ru1 P2 C18 C23 14.1(2)
C23 C18 C19 C20 0.2(4)
P2 C18 C19 C20 -174.9(2)
C18 C19 C20 C21 2.3(4)
C19 C20 C21 C22 -1.8(4)
C20 C21 C22 C23 -1.2(4)
Ru1 O4 C23 C18 -7.5(3)
Ru1 O4 C23 C22 173.63(18)
C19 C18 C23 O4 178.0(2)
P2 C18 C23 O4 -6.2(3)
C19 C18 C23 C22 -3.1(4)
P2 C18 C23 C22 172.69(19)
C21 C22 C23 O4 -177.4(2)
C21 C22 C23 C18 3.7(4)
C18 P2 C24 C25 6.4(3)
C30 P2 C24 C25 -109.3(2)
Ru1 P2 C24 C25 115.3(2)
C18 P2 C24 C29 -168.1(2)
C30 P2 C24 C29 76.1(2)
Ru1 P2 C24 C29 -59.3(2)
C29 C24 C25 C26 -2.4(4)
P2 C24 C25 C26 -176.9(2)
C24 C25 C26 C27 0.2(4)
C25 C26 C27 C28 1.1(4)
C26 C27 C28 C29 -0.2(5)
C27 C28 C29 C24 -2.1(5)
C25 C24 C29 C28 3.3(4)
P2 C24 C29 C28 178.1(2)
C18 P2 C30 C33 164.77(19)
C24 P2 C30 C33 -80.7(2)
Ru1 P2 C30 C33 48.3(2)
C18 P2 C30 C32 -82.2(2)
C24 P2 C30 C32 32.4(2)
Ru1 P2 C30 C32 161.39(17)
C18 P2 C30 C31 43.0(2)
C24 P2 C30 C31 157.6(2)
Ru1 P2 C30 C31 -73.4(2)
C33 C30 C31 C36 -82.9(3)
C32 C30 C31 C36 159.7(3)
P2 C30 C31 C36 35.9(3)
C33 C30 C31 C35 154.1(3)
C32 C30 C31 C35 36.7(3)
P2 C30 C31 C35 -87.2(3)
C33 C30 C31 C34 36.3(3)
C32 C30 C31 C34 -81.0(3)
P2 C30 C31 C34 155.1(2)
